data_7707613
loop_
_publ_author_name
'Garg, Palak'
'Dange, Deepak'
'Jones, Cameron'

_publ_section_title
;
 Bulky arene-bridged bis(amide) and bis(amidinate) complexes of
 germanium(II) and tin(II).
;
_journal_issue 26
_journal_name_full 'Dalton transactions (Cambridge, England : 2003)'
_journal_page_first 9118
_journal_page_last 9122
_journal_paper_doi 10.1039/d1dt01642c
_journal_volume 50
_journal_year 2021
_chemical_formula_sum 'C72.5 H98.5 Cl2 Ge2 N4 O'
_chemical_formula_weight 1258.13
_space_group_crystal_system monoclinic
_space_group_IT_number 15
_space_group_name_Hall '-C 2yc'
_space_group_name_H-M_alt 'C 1 2/c 1'
_atom_sites_solution_hydrogens geom
_audit_creation_method SHELXL-2016/6
_audit_update_record
;
2021-06-08 deposited with the CCDC.	2021-06-08 downloaded from the CCDC.
;
_cell_angle_alpha 90
_cell_angle_beta 118.703(5)
_cell_angle_gamma 90
_cell_formula_units_Z 8
_cell_length_a 30.4822(13)
_cell_length_b 18.7316(3)
_cell_length_c 31.0548(10)
_cell_measurement_reflns_used 29301
_cell_measurement_temperature 123(2)
_cell_measurement_theta_max 30.4620
_cell_measurement_theta_min 3.3390
_cell_volume 15552.8(11)
_computing_cell_refinement 'CrysAlisPro 1.171.39.46 (Rigaku OD, 2018)'
_computing_data_collection 'CrysAlisPro 1.171.39.46 (Rigaku OD, 2018)'
_computing_data_reduction 'CrysAlisPro 1.171.39.46 (Rigaku OD, 2018)'
_computing_molecular_graphics xseed
_computing_publication_material Ciftab
_computing_structure_refinement 'SHELXL-2016/6 (Sheldrick, 2016)'
_computing_structure_solution 'SHELXT 2014/5 (Sheldrick, 2014)'
_diffrn_ambient_temperature 123(2)
_diffrn_measured_fraction_theta_full 0.965
_diffrn_measured_fraction_theta_max 0.963
_diffrn_measurement_device_type 'XtaLAB Synergy, Dualflex, HyPix'
_diffrn_radiation_type MoK\a
_diffrn_radiation_wavelength 0.71073
_diffrn_reflns_av_R_equivalents 0.0322
_diffrn_reflns_av_unetI/netI 0.0350
_diffrn_reflns_Laue_measured_fraction_full 0.965
_diffrn_reflns_Laue_measured_fraction_max 0.963
_diffrn_reflns_limit_h_max 34
_diffrn_reflns_limit_h_min -36
_diffrn_reflns_limit_k_max 22
_diffrn_reflns_limit_k_min -21
_diffrn_reflns_limit_l_max 37
_diffrn_reflns_limit_l_min -37
_diffrn_reflns_number 39107
_diffrn_reflns_point_group_measured_fraction_full 0.965
_diffrn_reflns_point_group_measured_fraction_max 0.963
_diffrn_reflns_theta_full 25.242
_diffrn_reflns_theta_max 25.500
_diffrn_reflns_theta_min 3.351
_diffrn_source 'micro-focus sealed X-ray tube'
_exptl_absorpt_coefficient_mu 0.881
_exptl_absorpt_correction_T_max 1.00000
_exptl_absorpt_correction_T_min 0.83854
_exptl_absorpt_correction_type multi-scan
_exptl_absorpt_process_details
;
CrysAlisPro 1.171.40.53 (Rigaku Oxford Diffraction, 2019)
Empirical absorption correction using spherical harmonics,
 implemented in SCALE3 ABSPACK scaling algorithm.
;
_exptl_crystal_colour colorless
_exptl_crystal_density_diffrn 1.075
_exptl_crystal_description block
_exptl_crystal_F_000 5340
_exptl_crystal_size_max 0.310
_exptl_crystal_size_mid 0.290
_exptl_crystal_size_min 0.270
_refine_diff_density_max 1.264
_refine_diff_density_min -0.462
_refine_diff_density_rms 0.105
_refine_ls_extinction_method none
_refine_ls_goodness_of_fit_ref 1.067
_refine_ls_hydrogen_treatment constr
_refine_ls_matrix_type full
_refine_ls_number_parameters 730
_refine_ls_number_reflns 13955
_refine_ls_number_restraints 19
_refine_ls_restrained_S_all 1.069
_refine_ls_R_factor_all 0.0771
_refine_ls_R_factor_gt 0.0598
_refine_ls_shift/su_max 0.001
_refine_ls_shift/su_mean 0.000
_refine_ls_structure_factor_coef Fsqd
_refine_ls_weighting_details 'w=1/[\s^2^(Fo^2^)+(0.1220P)^2^+18.3977P] where P=(Fo^2^+2Fc^2^)/3'
_refine_ls_weighting_scheme calc
_refine_ls_wR_factor_gt 0.1736
_refine_ls_wR_factor_ref 0.1860
_reflns_Friedel_coverage 0.000
_reflns_number_gt 10959
_reflns_number_total 13955
_reflns_threshold_expression 'I > 2\s(I)'
_cod_data_source_file d1dt01642c2.cif
_cod_data_source_block Cj1498
_cod_depositor_comments 'Adding full bibliography for 7707610--7707619.cif.'
_cod_original_sg_symbol_H-M 'C 2/c'
_cod_original_formula_sum 'C72.50 H98.50 Cl2 Ge2 N4 O'
_cod_database_code 7707613
_shelx_shelxl_version_number 2016/6
_shelx_space_group_comment
;
The symmetry employed for this shelxl refinement is uniquely defined
by the following loop, which should always be used as a source of
symmetry information in preference to the above space-group names.
They are only intended as comments.
;
_shelx_estimated_absorpt_t_min 0.772
_shelx_estimated_absorpt_t_max 0.797

loop_
_space_group_symop_operation_xyz
'x, y, z'
'-x, y, -z+1/2'
'x+1/2, y+1/2, z'
'-x+1/2, y+1/2, -z+1/2'
'-x, -y, -z'
'x, -y, z-1/2'
'-x+1/2, -y+1/2, -z'
'x+1/2, -y+1/2, z-1/2'

loop_
_atom_site_label
_atom_site_type_symbol
_atom_site_fract_x
_atom_site_fract_y
_atom_site_fract_z
_atom_site_U_iso_or_equiv
_atom_site_adp_type
_atom_site_occupancy
_atom_site_site_symmetry_order
_atom_site_calc_flag
_atom_site_refinement_flags_posn
_atom_site_refinement_flags_adp
_atom_site_refinement_flags_occupancy
_atom_site_disorder_assembly
_atom_site_disorder_group
Ge1 Ge 0.79042(2) 0.40901(2) 0.52717(2) 0.03187(13) Uani 1 1 d . . . . .
Cl1 Cl 0.81269(4) 0.49232(6) 0.58586(3) 0.0451(2) Uani 1 1 d . . . . .
O1 O 0.76078(9) 0.44790(11) 0.35620(8) 0.0261(5) Uani 1 1 d . . . . .
N1 N 0.72696(12) 0.45511(14) 0.47401(10) 0.0286(6) Uani 1 1 d . . . . .
C1 C 0.67495(14) 0.44533(18) 0.45530(13) 0.0315(8) Uani 1 1 d . . . . .
Ge2 Ge 0.88816(2) 0.28238(2) 0.35600(2) 0.03185(13) Uani 1 1 d . . . . .
Cl2 Cl 0.87559(4) 0.18846(5) 0.30615(4) 0.0452(3) Uani 1 1 d . . . . .
N2 N 0.80041(11) 0.47133(14) 0.47908(10) 0.0287(6) Uani 1 1 d . . . . .
C2 C 0.65161(16) 0.48638(18) 0.47658(14) 0.0366(8) Uani 1 1 d . . . . .
N3 N 0.85560(12) 0.36060(15) 0.30530(10) 0.0302(6) Uani 1 1 d . . . . .
C3 C 0.60146(17) 0.4748(2) 0.46130(17) 0.0459(10) Uani 1 1 d . . . . .
H3 H 0.585573 0.501436 0.475980 0.055 Uiso 1 1 calc R U . . .
N4 N 0.81505(11) 0.29975(15) 0.33464(10) 0.0292(6) Uani 1 1 d . . . . .
C4 C 0.57415(19) 0.4261(2) 0.42555(19) 0.0558(12) Uani 1 1 d . . . . .
H4 H 0.539632 0.419396 0.415307 0.067 Uiso 1 1 calc R U . . .
C5 C 0.59742(17) 0.3861(2) 0.40423(17) 0.0493(10) Uani 1 1 d . . . . .
H5 H 0.578353 0.352201 0.379510 0.059 Uiso 1 1 calc R U . . .
C6 C 0.64752(15) 0.39485(19) 0.41829(14) 0.0358(8) Uani 1 1 d . . . . .
C7 C 0.67066(17) 0.3493(2) 0.39410(14) 0.0394(9) Uani 1 1 d . . . . .
H7 H 0.706611 0.363194 0.408131 0.047 Uiso 1 1 calc R U . . .
C8 C 0.6686(2) 0.2703(2) 0.40578(19) 0.0531(12) Uani 1 1 d . . . . .
H8A H 0.686028 0.263365 0.441445 0.080 Uiso 1 1 calc R U . . .
H8B H 0.684776 0.241483 0.391053 0.080 Uiso 1 1 calc R U . . .
H8C H 0.633611 0.255418 0.392320 0.080 Uiso 1 1 calc R U . . .
C9 C 0.6450(2) 0.3609(3) 0.33798(16) 0.0556(12) Uani 1 1 d . . . . .
H9A H 0.664762 0.337848 0.324651 0.083 Uiso 1 1 calc R U . . .
H9B H 0.642558 0.412172 0.330929 0.083 Uiso 1 1 calc R U . . .
H9C H 0.611387 0.340047 0.322772 0.083 Uiso 1 1 calc R U . . .
C10 C 0.68028(16) 0.54330(19) 0.51534(15) 0.0381(9) Uani 1 1 d . . . . .
H10 H 0.714453 0.547583 0.518621 0.046 Uiso 1 1 calc R U . . .
C11 C 0.68618(19) 0.5231(2) 0.56570(16) 0.0500(11) Uani 1 1 d . . . . .
H11A H 0.653093 0.519542 0.563514 0.075 Uiso 1 1 calc R U . . .
H11B H 0.705852 0.559830 0.589755 0.075 Uiso 1 1 calc R U . . .
H11C H 0.703367 0.477045 0.576030 0.075 Uiso 1 1 calc R U . . .
C12 C 0.6545(2) 0.6169(2) 0.49995(18) 0.0533(11) Uani 1 1 d . . . . .
H12A H 0.651133 0.630267 0.467980 0.080 Uiso 1 1 calc R U . . .
H12B H 0.674809 0.652664 0.524502 0.080 Uiso 1 1 calc R U . . .
H12C H 0.621347 0.614349 0.497594 0.080 Uiso 1 1 calc R U . . .
C13 C 0.75161(14) 0.48069(16) 0.45107(12) 0.0279(7) Uani 1 1 d . . . . .
C14 C 0.84119(14) 0.51379(18) 0.48389(12) 0.0305(8) Uani 1 1 d . . . . .
C15 C 0.88641(14) 0.47794(18) 0.49513(13) 0.0322(8) Uani 1 1 d . . . . .
C16 C 0.92847(16) 0.5182(2) 0.50483(14) 0.0417(9) Uani 1 1 d . . . . .
H16 H 0.959082 0.494563 0.513059 0.050 Uiso 1 1 calc R U . . .
C17 C 0.92657(17) 0.5917(2) 0.50272(16) 0.0446(10) Uani 1 1 d . . . . .
H17 H 0.955280 0.618385 0.508111 0.053 Uiso 1 1 calc R U . . .
C18 C 0.88309(17) 0.6261(2) 0.49282(15) 0.0416(9) Uani 1 1 d . . . . .
H18 H 0.882191 0.676778 0.491535 0.050 Uiso 1 1 calc R U . . .
C19 C 0.83998(15) 0.58894(18) 0.48455(13) 0.0341(8) Uani 1 1 d . . . . .
C20 C 0.79607(16) 0.63317(18) 0.48013(13) 0.0355(8) Uani 1 1 d . . . . .
H20 H 0.768809 0.599518 0.475876 0.043 Uiso 1 1 calc R U . . .
C21 C 0.81170(18) 0.6762(2) 0.52797(15) 0.0462(10) Uani 1 1 d . . . . .
H21A H 0.824560 0.643443 0.556000 0.069 Uiso 1 1 calc R U . . .
H21B H 0.782598 0.701795 0.525653 0.069 Uiso 1 1 calc R U . . .
H21C H 0.837804 0.710580 0.532483 0.069 Uiso 1 1 calc R U . . .
C22 C 0.77534(18) 0.6827(2) 0.43536(15) 0.0455(10) Uani 1 1 d . . . . .
H22A H 0.800367 0.719102 0.440074 0.068 Uiso 1 1 calc R U . . .
H22B H 0.744872 0.705992 0.431527 0.068 Uiso 1 1 calc R U . . .
H22C H 0.767528 0.654773 0.405867 0.068 Uiso 1 1 calc R U . . .
C23 C 0.89104(15) 0.3974(2) 0.50026(14) 0.0371(8) Uani 1 1 d . . . . .
H23 H 0.856772 0.376419 0.481545 0.044 Uiso 1 1 calc R U . . .
C24 C 0.91265(17) 0.3756(2) 0.55426(16) 0.0477(10) Uani 1 1 d . . . . .
H24A H 0.947325 0.392174 0.572785 0.072 Uiso 1 1 calc R U . . .
H24B H 0.911738 0.323486 0.556588 0.072 Uiso 1 1 calc R U . . .
H24C H 0.892711 0.397172 0.567914 0.072 Uiso 1 1 calc R U . . .
C25 C 0.92363(18) 0.3657(2) 0.47975(17) 0.0483(10) Uani 1 1 d . . . . .
H25A H 0.911367 0.382192 0.445937 0.072 Uiso 1 1 calc R U . . .
H25B H 0.922019 0.313496 0.480192 0.072 Uiso 1 1 calc R U . . .
H25C H 0.958339 0.381257 0.500016 0.072 Uiso 1 1 calc R U . . .
C26 C 0.72418(14) 0.51372(17) 0.40160(12) 0.0295(7) Uani 1 1 d . . . . .
C27 C 0.68713(15) 0.56353(18) 0.39463(14) 0.0346(8) Uani 1 1 d . . . . .
H27 H 0.681533 0.574046 0.421532 0.041 Uiso 1 1 calc R U . . .
C28 C 0.65812(16) 0.59840(19) 0.35037(14) 0.0376(9) Uani 1 1 d . . . . .
H28 H 0.633436 0.631827 0.347548 0.045 Uiso 1 1 calc R U . . .
C29 C 0.66522(15) 0.58435(19) 0.31035(14) 0.0360(8) Uani 1 1 d . . . . .
H29 H 0.646261 0.608608 0.280075 0.043 Uiso 1 1 calc R U . . .
C30 C 0.70072(14) 0.53397(17) 0.31571(12) 0.0300(7) Uani 1 1 d . . . . .
C31 C 0.72942(13) 0.49904(16) 0.35992(12) 0.0269(7) Uani 1 1 d . . . . .
C32 C 0.75090(14) 0.45198(18) 0.30726(12) 0.0296(7) Uani 1 1 d . . . . .
C33 C 0.71561(14) 0.50444(18) 0.28185(13) 0.0321(8) Uani 1 1 d . . . . .
C34 C 0.70191(16) 0.5212(2) 0.23318(14) 0.0392(9) Uani 1 1 d . . . . .
H34 H 0.677563 0.556863 0.215890 0.047 Uiso 1 1 calc R U . . .
C35 C 0.72484(17) 0.4843(2) 0.21106(13) 0.0425(9) Uani 1 1 d . . . . .
H35 H 0.716783 0.494941 0.178159 0.051 Uiso 1 1 calc R U . . .
C36 C 0.75965(16) 0.4319(2) 0.23683(13) 0.0384(9) Uani 1 1 d . . . . .
H36 H 0.774512 0.407055 0.220418 0.046 Uiso 1 1 calc R U . . .
C37 C 0.77439(14) 0.41294(18) 0.28562(13) 0.0309(8) Uani 1 1 d . . . . .
C38 C 0.81367(14) 0.35764(18) 0.30846(12) 0.0311(8) Uani 1 1 d . . . . .
C39 C 0.87125(14) 0.41743(18) 0.28547(13) 0.0323(8) Uani 1 1 d . . . . .
C40 C 0.88756(15) 0.48286(19) 0.30959(13) 0.0349(8) Uani 1 1 d . . . . .
C41 C 0.90246(16) 0.5357(2) 0.28761(15) 0.0426(9) Uani 1 1 d . . . . .
H41 H 0.913380 0.580664 0.303385 0.051 Uiso 1 1 calc R U . . .
C42 C 0.90159(17) 0.5238(2) 0.24362(15) 0.0463(10) Uani 1 1 d . . . . .
H42 H 0.911937 0.560531 0.229346 0.056 Uiso 1 1 calc R U . . .
C43 C 0.88580(17) 0.4589(2) 0.21983(15) 0.0438(9) Uani 1 1 d . . . . .
H43 H 0.885641 0.451285 0.189513 0.053 Uiso 1 1 calc R U . . .
C44 C 0.87007(15) 0.4044(2) 0.24004(14) 0.0365(8) Uani 1 1 d . . . . .
C45 C 0.85391(17) 0.3330(2) 0.21425(14) 0.0429(9) Uani 1 1 d . . . . .
H45 H 0.837129 0.305785 0.229971 0.052 Uiso 1 1 calc R U . . .
C46 C 0.8164(2) 0.3405(3) 0.15949(15) 0.0584(12) Uani 1 1 d . . . . .
H46A H 0.787992 0.369562 0.155519 0.088 Uiso 1 1 calc R U . . .
H46B H 0.804593 0.293133 0.145288 0.088 Uiso 1 1 calc R U . . .
H46C H 0.832808 0.363707 0.142670 0.088 Uiso 1 1 calc R U . . .
C47 C 0.8998(2) 0.2898(2) 0.22136(19) 0.0567(12) Uani 1 1 d . . . . .
H47A H 0.916325 0.314524 0.205218 0.085 Uiso 1 1 calc R U . . .
H47B H 0.889148 0.242284 0.206880 0.085 Uiso 1 1 calc R U . . .
H47C H 0.923263 0.285128 0.256505 0.085 Uiso 1 1 calc R U . . .
C48 C 0.89196(15) 0.4966(2) 0.36023(14) 0.0374(8) Uani 1 1 d . . . . .
H48 H 0.878135 0.453931 0.368962 0.045 Uiso 1 1 calc R U . . .
C49 C 0.86195(17) 0.5609(2) 0.36027(17) 0.0473(10) Uani 1 1 d . . . . .
H49A H 0.877014 0.604359 0.355481 0.071 Uiso 1 1 calc R U . . .
H49B H 0.861900 0.563674 0.391763 0.071 Uiso 1 1 calc R U . . .
H49C H 0.827502 0.556411 0.333602 0.071 Uiso 1 1 calc R U . . .
C50 C 0.94678(17) 0.5031(3) 0.39823(15) 0.0498(10) Uani 1 1 d . . . . .
H50A H 0.964219 0.458743 0.399040 0.075 Uiso 1 1 calc R U . . .
H50B H 0.949652 0.511714 0.430610 0.075 Uiso 1 1 calc R U . . .
H50C H 0.961839 0.542978 0.389559 0.075 Uiso 1 1 calc R U . . .
C51 C 0.77548(15) 0.25275(18) 0.32867(14) 0.0346(8) Uani 1 1 d . . . . .
C52 C 0.78007(16) 0.21990(18) 0.37146(15) 0.0367(9) Uani 1 1 d . . . . .
C53 C 0.74632(18) 0.1674(2) 0.36694(17) 0.0474(10) Uani 1 1 d . . . . .
H53 H 0.749680 0.144143 0.395566 0.057 Uiso 1 1 calc R U . . .
C54 C 0.7074(2) 0.1478(2) 0.32116(19) 0.0560(12) Uani 1 1 d . . . . .
H54 H 0.683889 0.112560 0.318542 0.067 Uiso 1 1 calc R U . . .
C55 C 0.70367(18) 0.1803(2) 0.27998(18) 0.0537(11) Uani 1 1 d . . . . .
H55 H 0.676937 0.167235 0.248821 0.064 Uiso 1 1 calc R U . . .
C56 C 0.73769(16) 0.2317(2) 0.28225(15) 0.0416(9) Uani 1 1 d . . . . .
C57 C 0.73298(17) 0.2582(2) 0.23367(15) 0.0450(10) Uani 1 1 d . . . . .
H57 H 0.760053 0.294120 0.241517 0.054 Uiso 1 1 calc R U . . .
C58 C 0.6824(2) 0.2961(3) 0.20242(19) 0.0668(14) Uani 1 1 d . . . . .
H58A H 0.682242 0.318458 0.173846 0.100 Uiso 1 1 calc R U . . .
H58B H 0.677504 0.332708 0.222259 0.100 Uiso 1 1 calc R U . . .
H58C H 0.655210 0.261014 0.191325 0.100 Uiso 1 1 calc R U . . .
C59 C 0.7402(2) 0.1979(3) 0.20431(18) 0.0625(13) Uani 1 1 d . . . . .
H59A H 0.773496 0.176743 0.223754 0.094 Uiso 1 1 calc R U . . .
H59B H 0.737252 0.217116 0.173670 0.094 Uiso 1 1 calc R U . . .
H59C H 0.714649 0.161179 0.196757 0.094 Uiso 1 1 calc R U . . .
C60 C 0.82422(17) 0.2353(2) 0.42196(15) 0.0406(9) Uani 1 1 d . . . . .
H60 H 0.839372 0.281712 0.420053 0.049 Uiso 1 1 calc R U . . .
C61 C 0.8085(2) 0.2421(3) 0.46202(17) 0.0574(13) Uani 1 1 d . . . . .
H61A H 0.783824 0.280490 0.453302 0.086 Uiso 1 1 calc R U . . .
H61B H 0.837896 0.253147 0.493502 0.086 Uiso 1 1 calc R U . . .
H61C H 0.793732 0.196991 0.464773 0.086 Uiso 1 1 calc R U . . .
C62 C 0.86424(19) 0.1771(2) 0.43600(18) 0.0549(11) Uani 1 1 d . . . . .
H62A H 0.893178 0.188972 0.467640 0.082 Uiso 1 1 calc R U . . .
H62B H 0.874707 0.174073 0.410746 0.082 Uiso 1 1 calc R U . . .
H62C H 0.850405 0.131053 0.438590 0.082 Uiso 1 1 calc R U . . .
C63 C 0.9391(6) 0.0221(7) 0.3918(4) 0.105(5) Uiso 0.5 1 d D . P . .
H63A H 0.923277 -0.023975 0.390566 0.158 Uiso 0.5 1 calc R U P . .
H63B H 0.913539 0.056402 0.370652 0.158 Uiso 0.5 1 calc R U P . .
H63C H 0.963731 0.016051 0.380317 0.158 Uiso 0.5 1 calc R U P . .
C64 C 0.9641(5) 0.0485(5) 0.4423(4) 0.091(4) Uiso 0.5 1 d D . P . .
H64A H 0.989146 0.012779 0.463441 0.109 Uiso 0.5 1 calc R U P . .
H64B H 0.939036 0.053064 0.453792 0.109 Uiso 0.5 1 calc R U P . .
C65 C 0.9902(3) 0.1200(4) 0.4490(3) 0.053(2) Uiso 0.5 1 d D . P . .
H65A H 1.016370 0.115791 0.438911 0.064 Uiso 0.5 1 calc R U P . .
H65B H 0.965676 0.156257 0.427813 0.064 Uiso 0.5 1 calc R U P . .
C66 C 1.0135(4) 0.1434(4) 0.5016(3) 0.061(2) Uiso 0.5 1 d D . P . .
H66A H 0.987646 0.141968 0.512154 0.073 Uiso 0.5 1 calc R U P . .
H66B H 1.039822 0.108570 0.521890 0.073 Uiso 0.5 1 calc R U P . .
C67 C 1.0360(4) 0.2159(4) 0.5115(3) 0.061(2) Uiso 0.5 1 d D . P . .
H67A H 1.009517 0.251425 0.492921 0.073 Uiso 0.5 1 calc R U P . .
H67B H 1.060811 0.218511 0.499492 0.073 Uiso 0.5 1 calc R U P . .
C68 C 1.0616(8) 0.2351(9) 0.5657(5) 0.162(8) Uiso 0.5 1 d D . P . .
H68A H 1.075787 0.283261 0.570227 0.242 Uiso 0.5 1 calc R U P . .
H68B H 1.037124 0.233729 0.577593 0.242 Uiso 0.5 1 calc R U P . .
H68C H 1.088429 0.200808 0.584166 0.242 Uiso 0.5 1 calc R U P . .
C69 C 0.9621(3) 0.4853(3) 0.1530(3) 0.0910(19) Uiso 1 1 d . . . . .
H69A H 0.965764 0.497186 0.124163 0.137 Uiso 1 1 calc R U . . .
H69B H 0.979951 0.520613 0.178879 0.137 Uiso 1 1 calc R U . . .
H69C H 0.926547 0.485565 0.143971 0.137 Uiso 1 1 calc R U . . .
C70 C 0.9836(3) 0.4122(3) 0.1714(2) 0.0785(16) Uiso 1 1 d . . . . .
H70A H 1.018702 0.411746 0.177825 0.094 Uiso 1 1 calc R U . . .
H70B H 0.984051 0.403887 0.203084 0.094 Uiso 1 1 calc R U . . .
C71 C 0.9566(3) 0.3520(3) 0.1378(2) 0.0816(17) Uiso 1 1 d . . . . .
H71A H 0.956205 0.360949 0.106236 0.098 Uiso 1 1 calc R U . . .
H71B H 0.921411 0.353417 0.131223 0.098 Uiso 1 1 calc R U . . .
C72 C 0.9757(3) 0.2784(3) 0.1539(3) 0.0815(17) Uiso 1 1 d . . . . .
H72A H 0.981173 0.272166 0.187758 0.098 Uiso 1 1 calc R U . . .
H72B H 1.008789 0.274850 0.155367 0.098 Uiso 1 1 calc R U . . .
C73 C 0.9448(3) 0.2173(3) 0.1241(3) 0.0913(19) Uiso 1 1 d . . . . .
H73A H 0.941892 0.220381 0.090989 0.110 Uiso 1 1 calc R U . . .
H73B H 0.910754 0.222403 0.120140 0.110 Uiso 1 1 calc R U . . .
C74 C 0.9641(4) 0.1444(5) 0.1445(4) 0.124(3) Uiso 1 1 d . . . . .
H74A H 1.000415 0.143093 0.157641 0.187 Uiso 1 1 calc R U . . .
H74B H 0.948319 0.108755 0.118422 0.187 Uiso 1 1 calc R U . . .
H74C H 0.956057 0.133845 0.170877 0.187 Uiso 1 1 calc R U . . .
C75 C 0.9622(10) 0.7389(16) 0.3272(8) 0.100(8) Uiso 0.25 1 d D . P . .
H75A H 0.976405 0.733124 0.362793 0.150 Uiso 0.25 1 calc R U P . .
H75B H 0.955662 0.789577 0.318704 0.150 Uiso 0.25 1 calc R U P . .
H75C H 0.930818 0.712057 0.310420 0.150 Uiso 0.25 1 calc R U P . .
C76 C 0.9987(9) 0.7110(16) 0.3114(6) 0.103(9) Uiso 0.25 1 d D . P . .
H76A H 1.030602 0.737600 0.328990 0.124 Uiso 0.25 1 calc R U P . .
H76B H 1.005759 0.660085 0.320706 0.124 Uiso 0.25 1 calc R U P . .
C77 C 0.9794(4) 0.7181(19) 0.2569(4) 0.125(11) Uiso 0.25 1 d D . P . .
H77A H 0.960189 0.763134 0.245437 0.150 Uiso 0.25 1 calc R U P . .
H77B H 0.956246 0.678130 0.239964 0.150 Uiso 0.25 1 calc R U P . .
C78 C 0.9220(8) -0.0397(14) 0.2852(10) 0.094(8) Uiso 0.25 1 d D . P . .
H78A H 0.923033 -0.074155 0.309374 0.141 Uiso 0.25 1 calc R U P . .
H78B H 0.917629 0.008540 0.294743 0.141 Uiso 0.25 1 calc R U P . .
H78C H 0.893996 -0.051102 0.252822 0.141 Uiso 0.25 1 calc R U P . .
C79 C 0.9700(7) -0.0433(11) 0.2830(8) 0.077(6) Uiso 0.25 1 d D . P . .
H79A H 0.997943 -0.033202 0.316203 0.093 Uiso 0.25 1 calc R U P . .
H79B H 0.974376 -0.092677 0.274398 0.093 Uiso 0.25 1 calc R U P . .
C80 C 0.9741(3) 0.0058(12) 0.2480(6) 0.085(7) Uiso 0.25 1 d D . P . .
H80A H 0.966058 0.054843 0.253879 0.102 Uiso 0.25 1 calc R U P . .
H80B H 0.949198 -0.007950 0.214187 0.102 Uiso 0.25 1 calc R U P . .

loop_
_atom_site_aniso_label
_atom_site_aniso_U_11
_atom_site_aniso_U_22
_atom_site_aniso_U_33
_atom_site_aniso_U_23
_atom_site_aniso_U_13
_atom_site_aniso_U_12
Ge1 0.0443(3) 0.0294(2) 0.0268(2) 0.00636(14) 0.02109(19) 0.00260(15)
Cl1 0.0544(6) 0.0555(6) 0.0277(5) -0.0056(4) 0.0215(5) 0.0006(5)
O1 0.0367(14) 0.0262(11) 0.0193(11) 0.0004(9) 0.0167(11) 0.0034(9)
N1 0.0421(18) 0.0256(13) 0.0234(14) 0.0042(11) 0.0199(13) 0.0027(12)
C1 0.042(2) 0.0288(17) 0.0280(18) 0.0062(14) 0.0201(17) 0.0020(14)
Ge2 0.0401(2) 0.0316(2) 0.0268(2) -0.00051(14) 0.01844(18) 0.00130(15)
Cl2 0.0636(7) 0.0358(5) 0.0440(5) -0.0084(4) 0.0323(5) 0.0004(4)
N2 0.0410(18) 0.0278(14) 0.0240(14) 0.0003(11) 0.0210(14) 0.0011(12)
C2 0.051(2) 0.0291(18) 0.038(2) 0.0049(15) 0.0280(19) 0.0031(16)
N3 0.0391(18) 0.0326(15) 0.0232(14) -0.0009(12) 0.0183(14) 0.0011(12)
C3 0.049(3) 0.041(2) 0.058(3) 0.0013(19) 0.033(2) 0.0036(18)
N4 0.0345(17) 0.0320(14) 0.0252(15) -0.0012(12) 0.0176(13) 0.0001(12)
C4 0.046(3) 0.057(3) 0.067(3) -0.002(2) 0.030(3) -0.003(2)
C5 0.047(3) 0.048(2) 0.050(3) -0.005(2) 0.021(2) -0.0063(19)
C6 0.047(2) 0.0323(18) 0.0303(19) 0.0041(15) 0.0201(18) 0.0002(16)
C7 0.054(3) 0.0369(19) 0.034(2) -0.0030(16) 0.026(2) -0.0071(17)
C8 0.081(3) 0.036(2) 0.064(3) -0.003(2) 0.052(3) 0.001(2)
C9 0.072(3) 0.064(3) 0.034(2) -0.008(2) 0.028(2) -0.020(2)
C10 0.050(2) 0.0325(18) 0.041(2) 0.0001(16) 0.029(2) 0.0006(16)
C11 0.073(3) 0.045(2) 0.047(2) 0.0010(19) 0.041(2) 0.000(2)
C12 0.077(3) 0.033(2) 0.062(3) 0.002(2) 0.043(3) 0.009(2)
C13 0.045(2) 0.0213(15) 0.0262(17) 0.0003(13) 0.0239(17) 0.0031(14)
C14 0.045(2) 0.0300(17) 0.0237(17) -0.0024(14) 0.0225(17) -0.0029(15)
C15 0.040(2) 0.0349(18) 0.0231(17) -0.0057(14) 0.0164(16) -0.0041(15)
C16 0.041(2) 0.052(2) 0.033(2) -0.0113(17) 0.0182(18) -0.0043(18)
C17 0.052(3) 0.048(2) 0.042(2) -0.0133(18) 0.029(2) -0.0171(19)
C18 0.062(3) 0.0323(19) 0.039(2) -0.0083(16) 0.031(2) -0.0104(18)
C19 0.051(2) 0.0348(18) 0.0239(17) -0.0040(14) 0.0239(18) -0.0039(16)
C20 0.058(3) 0.0235(16) 0.0317(19) -0.0021(14) 0.0272(19) 0.0009(15)
C21 0.069(3) 0.038(2) 0.038(2) -0.0080(17) 0.030(2) 0.0033(19)
C22 0.068(3) 0.0325(19) 0.036(2) 0.0023(16) 0.026(2) 0.0005(18)
C23 0.039(2) 0.0378(19) 0.036(2) -0.0045(16) 0.0200(18) 0.0019(16)
C24 0.051(3) 0.051(2) 0.039(2) 0.0036(19) 0.020(2) 0.0052(19)
C25 0.054(3) 0.045(2) 0.053(3) -0.0100(19) 0.031(2) 0.0037(19)
C26 0.043(2) 0.0267(16) 0.0251(17) 0.0016(13) 0.0210(16) -0.0012(14)
C27 0.050(2) 0.0317(18) 0.0329(19) 0.0051(15) 0.0286(19) 0.0039(16)
C28 0.052(2) 0.0338(18) 0.036(2) 0.0081(15) 0.028(2) 0.0121(16)
C29 0.046(2) 0.0352(19) 0.0296(19) 0.0098(15) 0.0202(18) 0.0096(16)
C30 0.040(2) 0.0302(17) 0.0244(17) 0.0015(14) 0.0188(16) 0.0014(14)
C31 0.036(2) 0.0231(15) 0.0263(17) 0.0013(13) 0.0191(16) 0.0007(13)
C32 0.039(2) 0.0307(17) 0.0210(16) -0.0021(13) 0.0160(16) -0.0023(14)
C33 0.040(2) 0.0315(17) 0.0270(18) 0.0018(14) 0.0181(17) 0.0030(15)
C34 0.049(2) 0.043(2) 0.0256(18) 0.0069(16) 0.0179(18) 0.0137(17)
C35 0.056(3) 0.052(2) 0.0192(17) 0.0034(16) 0.0185(18) 0.0098(19)
C36 0.047(2) 0.049(2) 0.0229(18) -0.0033(16) 0.0191(18) 0.0063(18)
C37 0.039(2) 0.0336(18) 0.0243(17) -0.0026(14) 0.0183(16) 0.0016(14)
C38 0.043(2) 0.0330(17) 0.0191(16) -0.0076(14) 0.0167(16) -0.0032(15)
C39 0.040(2) 0.0335(18) 0.0249(18) 0.0032(14) 0.0170(16) 0.0018(15)
C40 0.038(2) 0.0368(19) 0.0286(19) 0.0030(15) 0.0152(17) 0.0035(15)
C41 0.049(2) 0.035(2) 0.039(2) 0.0037(17) 0.018(2) -0.0020(17)
C42 0.055(3) 0.047(2) 0.040(2) 0.0124(18) 0.024(2) -0.0049(19)
C43 0.052(3) 0.052(2) 0.031(2) 0.0060(17) 0.0229(19) -0.0015(19)
C44 0.046(2) 0.043(2) 0.0255(18) 0.0012(15) 0.0204(18) -0.0010(16)
C45 0.058(3) 0.051(2) 0.030(2) -0.0061(17) 0.030(2) -0.0071(19)
C46 0.080(4) 0.068(3) 0.030(2) -0.009(2) 0.028(2) -0.010(3)
C47 0.077(4) 0.051(2) 0.058(3) -0.007(2) 0.046(3) -0.002(2)
C48 0.042(2) 0.039(2) 0.033(2) -0.0055(15) 0.0191(18) 0.0006(16)
C49 0.051(3) 0.039(2) 0.051(3) -0.0135(19) 0.024(2) -0.0020(18)
C50 0.047(3) 0.070(3) 0.031(2) -0.008(2) 0.017(2) 0.000(2)
C51 0.047(2) 0.0303(18) 0.035(2) -0.0057(15) 0.0258(18) 0.0014(15)
C52 0.049(2) 0.0314(18) 0.040(2) -0.0038(15) 0.030(2) -0.0013(15)
C53 0.068(3) 0.036(2) 0.055(3) -0.0090(19) 0.042(2) -0.0106(19)
C54 0.066(3) 0.051(2) 0.066(3) -0.020(2) 0.043(3) -0.023(2)
C55 0.051(3) 0.058(3) 0.056(3) -0.024(2) 0.028(2) -0.017(2)
C56 0.046(2) 0.043(2) 0.042(2) -0.0129(17) 0.025(2) -0.0025(17)
C57 0.048(3) 0.054(2) 0.031(2) -0.0122(18) 0.0174(19) -0.0040(19)
C58 0.051(3) 0.086(4) 0.048(3) -0.001(3) 0.011(2) 0.000(3)
C59 0.082(4) 0.064(3) 0.048(3) -0.029(2) 0.036(3) -0.017(3)
C60 0.061(3) 0.0338(19) 0.037(2) -0.0018(16) 0.031(2) -0.0083(17)
C61 0.082(4) 0.061(3) 0.042(2) -0.008(2) 0.040(3) -0.024(2)
C62 0.063(3) 0.041(2) 0.057(3) 0.011(2) 0.026(2) -0.001(2)

loop_
_atom_type_symbol
_atom_type_description
_atom_type_scat_dispersion_real
_atom_type_scat_dispersion_imag
_atom_type_scat_source
C C 0.0033 0.0016 'International Tables Vol C Tables 4.2.6.8 and 6.1.1.4'
H H 0.0000 0.0000 'International Tables Vol C Tables 4.2.6.8 and 6.1.1.4'
N N 0.0061 0.0033 'International Tables Vol C Tables 4.2.6.8 and 6.1.1.4'
O O 0.0106 0.0060 'International Tables Vol C Tables 4.2.6.8 and 6.1.1.4'
Cl Cl 0.1484 0.1585 'International Tables Vol C Tables 4.2.6.8 and 6.1.1.4'
Ge Ge 0.1547 1.8001 'International Tables Vol C Tables 4.2.6.8 and 6.1.1.4'

loop_
_geom_angle_atom_site_label_1
_geom_angle_atom_site_label_2
_geom_angle_atom_site_label_3
_geom_angle
_geom_angle_site_symmetry_1
_geom_angle_site_symmetry_3
_geom_angle_publ_flag
N2 Ge1 N1 65.14(12) . . ?
N2 Ge1 Cl1 95.97(8) . . ?
N1 Ge1 Cl1 99.36(8) . . ?
N2 Ge1 C13 32.43(12) . . ?
N1 Ge1 C13 33.05(11) . . ?
Cl1 Ge1 C13 102.61(8) . . ?
C31 O1 C32 104.7(2) . . ?
C13 N1 C1 128.9(3) . . ?
C13 N1 Ge1 91.5(2) . . ?
C1 N1 Ge1 136.0(2) . . ?
C2 C1 C6 120.8(4) . . ?
C2 C1 N1 117.1(3) . . ?
C6 C1 N1 122.0(3) . . ?
N4 Ge2 N3 65.02(11) . . ?
N4 Ge2 Cl2 95.93(8) . . ?
N3 Ge2 Cl2 99.93(8) . . ?
N4 Ge2 C38 32.93(11) . . ?
N3 Ge2 C38 32.52(12) . . ?
Cl2 Ge2 C38 103.36(8) . . ?
C13 N2 C14 130.1(3) . . ?
C13 N2 Ge1 92.4(2) . . ?
C14 N2 Ge1 132.6(2) . . ?
C3 C2 C1 118.5(4) . . ?
C3 C2 C10 119.9(3) . . ?
C1 C2 C10 121.5(4) . . ?
C38 N3 C39 126.7(3) . . ?
C38 N3 Ge2 92.4(2) . . ?
C39 N3 Ge2 137.4(2) . . ?
C4 C3 C2 121.6(4) . . ?
C4 C3 H3 119.2 . . ?
C2 C3 H3 119.2 . . ?
C38 N4 C51 129.7(3) . . ?
C38 N4 Ge2 92.2(2) . . ?
C51 N4 Ge2 132.1(2) . . ?
C3 C4 C5 119.5(4) . . ?
C3 C4 H4 120.2 . . ?
C5 C4 H4 120.2 . . ?
C6 C5 C4 121.5(4) . . ?
C6 C5 H5 119.2 . . ?
C4 C5 H5 119.2 . . ?
C5 C6 C1 118.0(4) . . ?
C5 C6 C7 118.9(4) . . ?
C1 C6 C7 123.1(4) . . ?
C6 C7 C8 110.1(3) . . ?
C6 C7 C9 112.0(4) . . ?
C8 C7 C9 110.3(4) . . ?
C6 C7 H7 108.1 . . ?
C8 C7 H7 108.1 . . ?
C9 C7 H7 108.1 . . ?
C7 C8 H8A 109.5 . . ?
C7 C8 H8B 109.5 . . ?
H8A C8 H8B 109.5 . . ?
C7 C8 H8C 109.5 . . ?
H8A C8 H8C 109.5 . . ?
H8B C8 H8C 109.5 . . ?
C7 C9 H9A 109.5 . . ?
C7 C9 H9B 109.5 . . ?
H9A C9 H9B 109.5 . . ?
C7 C9 H9C 109.5 . . ?
H9A C9 H9C 109.5 . . ?
H9B C9 H9C 109.5 . . ?
C2 C10 C11 111.9(3) . . ?
C2 C10 C12 111.4(4) . . ?
C11 C10 C12 109.2(3) . . ?
C2 C10 H10 108.0 . . ?
C11 C10 H10 108.0 . . ?
C12 C10 H10 108.0 . . ?
C10 C11 H11A 109.5 . . ?
C10 C11 H11B 109.5 . . ?
H11A C11 H11B 109.5 . . ?
C10 C11 H11C 109.5 . . ?
H11A C11 H11C 109.5 . . ?
H11B C11 H11C 109.5 . . ?
C10 C12 H12A 109.5 . . ?
C10 C12 H12B 109.5 . . ?
H12A C12 H12B 109.5 . . ?
C10 C12 H12C 109.5 . . ?
H12A C12 H12C 109.5 . . ?
H12B C12 H12C 109.5 . . ?
N2 C13 N1 109.9(3) . . ?
N2 C13 C26 129.1(3) . . ?
N1 C13 C26 121.0(3) . . ?
N2 C13 Ge1 55.20(16) . . ?
N1 C13 Ge1 55.49(17) . . ?
C26 C13 Ge1 171.3(2) . . ?
C19 C14 C15 119.9(3) . . ?
C19 C14 N2 122.2(3) . . ?
C15 C14 N2 117.3(3) . . ?
C16 C15 C14 118.9(3) . . ?
C16 C15 C23 119.1(3) . . ?
C14 C15 C23 121.8(3) . . ?
C17 C16 C15 121.2(4) . . ?
C17 C16 H16 119.4 . . ?
C15 C16 H16 119.4 . . ?
C18 C17 C16 119.6(4) . . ?
C18 C17 H17 120.2 . . ?
C16 C17 H17 120.2 . . ?
C17 C18 C19 122.0(4) . . ?
C17 C18 H18 119.0 . . ?
C19 C18 H18 119.0 . . ?
C18 C19 C14 118.1(4) . . ?
C18 C19 C20 117.0(3) . . ?
C14 C19 C20 124.8(3) . . ?
C19 C20 C22 111.9(3) . . ?
C19 C20 C21 110.1(3) . . ?
C22 C20 C21 110.9(3) . . ?
C19 C20 H20 107.9 . . ?
C22 C20 H20 107.9 . . ?
C21 C20 H20 107.9 . . ?
C20 C21 H21A 109.5 . . ?
C20 C21 H21B 109.5 . . ?
H21A C21 H21B 109.5 . . ?
C20 C21 H21C 109.5 . . ?
H21A C21 H21C 109.5 . . ?
H21B C21 H21C 109.5 . . ?
C20 C22 H22A 109.5 . . ?
C20 C22 H22B 109.5 . . ?
H22A C22 H22B 109.5 . . ?
C20 C22 H22C 109.5 . . ?
H22A C22 H22C 109.5 . . ?
H22B C22 H22C 109.5 . . ?
C15 C23 C25 112.8(3) . . ?
C15 C23 C24 110.4(3) . . ?
C25 C23 C24 109.1(3) . . ?
C15 C23 H23 108.1 . . ?
C25 C23 H23 108.1 . . ?
C24 C23 H23 108.1 . . ?
C23 C24 H24A 109.5 . . ?
C23 C24 H24B 109.5 . . ?
H24A C24 H24B 109.5 . . ?
C23 C24 H24C 109.5 . . ?
H24A C24 H24C 109.5 . . ?
H24B C24 H24C 109.5 . . ?
C23 C25 H25A 109.5 . . ?
C23 C25 H25B 109.5 . . ?
H25A C25 H25B 109.5 . . ?
C23 C25 H25C 109.5 . . ?
H25A C25 H25C 109.5 . . ?
H25B C25 H25C 109.5 . . ?
C27 C26 C31 115.4(3) . . ?
C27 C26 C13 116.7(3) . . ?
C31 C26 C13 127.9(3) . . ?
C28 C27 C26 123.3(3) . . ?
C28 C27 H27 118.3 . . ?
C26 C27 H27 118.3 . . ?
C29 C28 C27 119.9(3) . . ?
C29 C28 H28 120.0 . . ?
C27 C28 H28 120.0 . . ?
C30 C29 C28 118.1(3) . . ?
C30 C29 H29 120.9 . . ?
C28 C29 H29 120.9 . . ?
C29 C30 C31 121.7(3) . . ?
C29 C30 C33 132.5(3) . . ?
C31 C30 C33 105.7(3) . . ?
C30 C31 O1 111.9(3) . . ?
C30 C31 C26 121.5(3) . . ?
O1 C31 C26 126.5(3) . . ?
C33 C32 C37 122.1(3) . . ?
C33 C32 O1 111.0(3) . . ?
C37 C32 O1 126.7(3) . . ?
C32 C33 C34 121.4(3) . . ?
C32 C33 C30 106.6(3) . . ?
C34 C33 C30 131.9(3) . . ?
C35 C34 C33 117.9(3) . . ?
C35 C34 H34 121.1 . . ?
C33 C34 H34 121.1 . . ?
C34 C35 C36 119.9(3) . . ?
C34 C35 H35 120.0 . . ?
C36 C35 H35 120.0 . . ?
C35 C36 C37 124.2(3) . . ?
C35 C36 H36 117.9 . . ?
C37 C36 H36 117.9 . . ?
C32 C37 C36 114.4(3) . . ?
C32 C37 C38 128.1(3) . . ?
C36 C37 C38 117.4(3) . . ?
N3 C38 N4 109.1(3) . . ?
N3 C38 C37 121.3(3) . . ?
N4 C38 C37 129.6(3) . . ?
N3 C38 Ge2 55.08(18) . . ?
N4 C38 Ge2 54.92(18) . . ?
C37 C38 Ge2 170.0(3) . . ?
C40 C39 C44 121.2(3) . . ?
C40 C39 N3 122.1(3) . . ?
C44 C39 N3 116.7(3) . . ?
C41 C40 C39 118.4(3) . . ?
C41 C40 C48 119.5(3) . . ?
C39 C40 C48 122.0(3) . . ?
C42 C41 C40 121.1(4) . . ?
C42 C41 H41 119.5 . . ?
C40 C41 H41 119.5 . . ?
C41 C42 C43 120.6(4) . . ?
C41 C42 H42 119.7 . . ?
C43 C42 H42 119.7 . . ?
C42 C43 C44 120.6(4) . . ?
C42 C43 H43 119.7 . . ?
C44 C43 H43 119.7 . . ?
C43 C44 C39 118.2(3) . . ?
C43 C44 C45 120.1(3) . . ?
C39 C44 C45 121.7(3) . . ?
C44 C45 C46 112.7(4) . . ?
C44 C45 C47 110.3(4) . . ?
C46 C45 C47 110.4(4) . . ?
C44 C45 H45 107.8 . . ?
C46 C45 H45 107.8 . . ?
C47 C45 H45 107.8 . . ?
C45 C46 H46A 109.5 . . ?
C45 C46 H46B 109.5 . . ?
H46A C46 H46B 109.5 . . ?
C45 C46 H46C 109.5 . . ?
H46A C46 H46C 109.5 . . ?
H46B C46 H46C 109.5 . . ?
C45 C47 H47A 109.5 . . ?
C45 C47 H47B 109.5 . . ?
H47A C47 H47B 109.5 . . ?
C45 C47 H47C 109.5 . . ?
H47A C47 H47C 109.5 . . ?
H47B C47 H47C 109.5 . . ?
C49 C48 C50 112.1(3) . . ?
C49 C48 C40 112.3(3) . . ?
C50 C48 C40 109.4(3) . . ?
C49 C48 H48 107.6 . . ?
C50 C48 H48 107.6 . . ?
C40 C48 H48 107.6 . . ?
C48 C49 H49A 109.5 . . ?
C48 C49 H49B 109.5 . . ?
H49A C49 H49B 109.5 . . ?
C48 C49 H49C 109.5 . . ?
H49A C49 H49C 109.5 . . ?
H49B C49 H49C 109.5 . . ?
C48 C50 H50A 109.5 . . ?
C48 C50 H50B 109.5 . . ?
H50A C50 H50B 109.5 . . ?
C48 C50 H50C 109.5 . . ?
H50A C50 H50C 109.5 . . ?
H50B C50 H50C 109.5 . . ?
C56 C51 C52 120.5(4) . . ?
C56 C51 N4 122.1(3) . . ?
C52 C51 N4 116.8(3) . . ?
C53 C52 C51 118.9(4) . . ?
C53 C52 C60 119.0(4) . . ?
C51 C52 C60 121.7(3) . . ?
C52 C53 C54 121.2(4) . . ?
C52 C53 H53 119.4 . . ?
C54 C53 H53 119.4 . . ?
C55 C54 C53 119.0(4) . . ?
C55 C54 H54 120.5 . . ?
C53 C54 H54 120.5 . . ?
C54 C55 C56 122.2(4) . . ?
C54 C55 H55 118.9 . . ?
C56 C55 H55 118.9 . . ?
C55 C56 C51 118.1(4) . . ?
C55 C56 C57 117.4(4) . . ?
C51 C56 C57 124.4(4) . . ?
C56 C57 C59 112.0(4) . . ?
C56 C57 C58 111.2(4) . . ?
C59 C57 C58 110.5(4) . . ?
C56 C57 H57 107.6 . . ?
C59 C57 H57 107.6 . . ?
C58 C57 H57 107.6 . . ?
C57 C58 H58A 109.5 . . ?
C57 C58 H58B 109.5 . . ?
H58A C58 H58B 109.5 . . ?
C57 C58 H58C 109.5 . . ?
H58A C58 H58C 109.5 . . ?
H58B C58 H58C 109.5 . . ?
C57 C59 H59A 109.5 . . ?
C57 C59 H59B 109.5 . . ?
H59A C59 H59B 109.5 . . ?
C57 C59 H59C 109.5 . . ?
H59A C59 H59C 109.5 . . ?
H59B C59 H59C 109.5 . . ?
C52 C60 C62 110.3(3) . . ?
C52 C60 C61 112.5(4) . . ?
C62 C60 C61 110.1(4) . . ?
C52 C60 H60 107.9 . . ?
C62 C60 H60 107.9 . . ?
C61 C60 H60 107.9 . . ?
C60 C61 H61A 109.5 . . ?
C60 C61 H61B 109.5 . . ?
H61A C61 H61B 109.5 . . ?
C60 C61 H61C 109.5 . . ?
H61A C61 H61C 109.5 . . ?
H61B C61 H61C 109.5 . . ?
C60 C62 H62A 109.5 . . ?
C60 C62 H62B 109.5 . . ?
H62A C62 H62B 109.5 . . ?
C60 C62 H62C 109.5 . . ?
H62A C62 H62C 109.5 . . ?
H62B C62 H62C 109.5 . . ?
C64 C63 H63A 109.5 . . ?
C64 C63 H63B 109.5 . . ?
H63A C63 H63B 109.5 . . ?
C64 C63 H63C 109.5 . . ?
H63A C63 H63C 109.5 . . ?
H63B C63 H63C 109.5 . . ?
C63 C64 C65 114.4(8) . . ?
C63 C64 H64A 108.7 . . ?
C65 C64 H64A 108.7 . . ?
C63 C64 H64B 108.7 . . ?
C65 C64 H64B 108.7 . . ?
H64A C64 H64B 107.6 . . ?
C66 C65 C64 110.4(6) . . ?
C66 C65 H65A 109.6 . . ?
C64 C65 H65A 109.6 . . ?
C66 C65 H65B 109.6 . . ?
C64 C65 H65B 109.6 . . ?
H65A C65 H65B 108.1 . . ?
C67 C66 C65 115.0(7) . . ?
C67 C66 H66A 108.5 . . ?
C65 C66 H66A 108.5 . . ?
C67 C66 H66B 108.5 . . ?
C65 C66 H66B 108.5 . . ?
H66A C66 H66B 107.5 . . ?
C66 C67 C68 112.7(8) . . ?
C66 C67 H67A 109.1 . . ?
C68 C67 H67A 109.1 . . ?
C66 C67 H67B 109.1 . . ?
C68 C67 H67B 109.1 . . ?
H67A C67 H67B 107.8 . . ?
C67 C68 H68A 109.5 . . ?
C67 C68 H68B 109.5 . . ?
H68A C68 H68B 109.5 . . ?
C67 C68 H68C 109.5 . . ?
H68A C68 H68C 109.5 . . ?
H68B C68 H68C 109.5 . . ?
C70 C69 H69A 109.5 . . ?
C70 C69 H69B 109.5 . . ?
H69A C69 H69B 109.5 . . ?
C70 C69 H69C 109.5 . . ?
H69A C69 H69C 109.5 . . ?
H69B C69 H69C 109.5 . . ?
C71 C70 C69 115.4(6) . . ?
C71 C70 H70A 108.4 . . ?
C69 C70 H70A 108.4 . . ?
C71 C70 H70B 108.4 . . ?
C69 C70 H70B 108.4 . . ?
H70A C70 H70B 107.5 . . ?
C70 C71 C72 118.2(6) . . ?
C70 C71 H71A 107.8 . . ?
C72 C71 H71A 107.8 . . ?
C70 C71 H71B 107.8 . . ?
C72 C71 H71B 107.8 . . ?
H71A C71 H71B 107.1 . . ?
C71 C72 C73 118.4(6) . . ?
C71 C72 H72A 107.7 . . ?
C73 C72 H72A 107.7 . . ?
C71 C72 H72B 107.7 . . ?
C73 C72 H72B 107.7 . . ?
H72A C72 H72B 107.1 . . ?
C72 C73 C74 115.8(7) . . ?
C72 C73 H73A 108.3 . . ?
C74 C73 H73A 108.3 . . ?
C72 C73 H73B 108.3 . . ?
C74 C73 H73B 108.3 . . ?
H73A C73 H73B 107.4 . . ?
C73 C74 H74A 109.5 . . ?
C73 C74 H74B 109.5 . . ?
H74A C74 H74B 109.5 . . ?
C73 C74 H74C 109.5 . . ?
H74A C74 H74C 109.5 . . ?
H74B C74 H74C 109.5 . . ?
C76 C75 H75A 109.5 . . ?
C76 C75 H75B 109.5 . . ?
H75A C75 H75B 109.5 . . ?
C76 C75 H75C 109.5 . . ?
H75A C75 H75C 109.5 . . ?
H75B C75 H75C 109.5 . . ?
C77 C76 C75 112.5(10) . . ?
C77 C76 H76A 109.1 . . ?
C75 C76 H76A 109.1 . . ?
C77 C76 H76B 109.1 . . ?
C75 C76 H76B 109.1 . . ?
H76A C76 H76B 107.8 . . ?
C76 C77 C77 112.9(11) . 2_755 ?
C76 C77 H77A 109.0 . . ?
C77 C77 H77A 109.0 2_755 . ?
C76 C77 H77B 109.0 . . ?
C77 C77 H77B 109.0 2_755 . ?
H77A C77 H77B 107.8 . . ?
C79 C78 H78A 109.5 . . ?
C79 C78 H78B 109.5 . . ?
H78A C78 H78B 109.5 . . ?
C79 C78 H78C 109.5 . . ?
H78A C78 H78C 109.5 . . ?
H78B C78 H78C 109.5 . . ?
C80 C79 C78 115.9(10) . . ?
C80 C79 H79A 108.3 . . ?
C78 C79 H79A 108.3 . . ?
C80 C79 H79B 108.3 . . ?
C78 C79 H79B 108.3 . . ?
H79A C79 H79B 107.4 . . ?
C79 C80 C80 113.1(10) . 2_755 ?
C79 C80 H80A 109.0 . . ?
C80 C80 H80A 109.0 2_755 . ?
C79 C80 H80B 109.0 . . ?
C80 C80 H80B 109.0 2_755 . ?
H80A C80 H80B 107.8 . . ?

loop_
_geom_bond_atom_site_label_1
_geom_bond_atom_site_label_2
_geom_bond_distance
_geom_bond_site_symmetry_2
_geom_bond_publ_flag
Ge1 N2 2.030(3) . ?
Ge1 N1 2.036(3) . ?
Ge1 Cl1 2.2426(10) . ?
Ge1 C13 2.470(3) . ?
O1 C31 1.397(4) . ?
O1 C32 1.402(4) . ?
N1 C13 1.348(4) . ?
N1 C1 1.414(5) . ?
C1 C2 1.409(5) . ?
C1 C6 1.411(5) . ?
Ge2 N4 2.023(3) . ?
Ge2 N3 2.027(3) . ?
Ge2 Cl2 2.2512(10) . ?
Ge2 C38 2.470(4) . ?
N2 C13 1.326(5) . ?
N2 C14 1.422(5) . ?
C2 C3 1.383(6) . ?
C2 C10 1.529(5) . ?
N3 C38 1.329(5) . ?
N3 C39 1.422(4) . ?
C3 C4 1.369(7) . ?
C3 H3 0.9500 . ?
N4 C38 1.344(4) . ?
N4 C51 1.432(5) . ?
C4 C5 1.397(6) . ?
C4 H4 0.9500 . ?
C5 C6 1.382(6) . ?
C5 H5 0.9500 . ?
C6 C7 1.517(5) . ?
C7 C8 1.532(5) . ?
C7 C9 1.545(6) . ?
C7 H7 1.0000 . ?
C8 H8A 0.9800 . ?
C8 H8B 0.9800 . ?
C8 H8C 0.9800 . ?
C9 H9A 0.9800 . ?
C9 H9B 0.9800 . ?
C9 H9C 0.9800 . ?
C10 C11 1.533(5) . ?
C10 C12 1.543(5) . ?
C10 H10 1.0000 . ?
C11 H11A 0.9800 . ?
C11 H11B 0.9800 . ?
C11 H11C 0.9800 . ?
C12 H12A 0.9800 . ?
C12 H12B 0.9800 . ?
C12 H12C 0.9800 . ?
C13 C26 1.486(5) . ?
C14 C19 1.409(5) . ?
C14 C15 1.418(5) . ?
C15 C16 1.390(5) . ?
C15 C23 1.517(5) . ?
C16 C17 1.379(6) . ?
C16 H16 0.9500 . ?
C17 C18 1.369(6) . ?
C17 H17 0.9500 . ?
C18 C19 1.397(6) . ?
C18 H18 0.9500 . ?
C19 C20 1.523(5) . ?
C20 C22 1.533(5) . ?
C20 C21 1.551(5) . ?
C20 H20 1.0000 . ?
C21 H21A 0.9800 . ?
C21 H21B 0.9800 . ?
C21 H21C 0.9800 . ?
C22 H22A 0.9800 . ?
C22 H22B 0.9800 . ?
C22 H22C 0.9800 . ?
C23 C25 1.534(5) . ?
C23 C24 1.534(6) . ?
C23 H23 1.0000 . ?
C24 H24A 0.9800 . ?
C24 H24B 0.9800 . ?
C24 H24C 0.9800 . ?
C25 H25A 0.9800 . ?
C25 H25B 0.9800 . ?
C25 H25C 0.9800 . ?
C26 C27 1.399(5) . ?
C26 C31 1.406(4) . ?
C27 C28 1.389(5) . ?
C27 H27 0.9500 . ?
C28 C29 1.385(5) . ?
C28 H28 0.9500 . ?
C29 C30 1.384(5) . ?
C29 H29 0.9500 . ?
C30 C31 1.387(5) . ?
C30 C33 1.441(5) . ?
C32 C33 1.389(5) . ?
C32 C37 1.401(5) . ?
C33 C34 1.397(5) . ?
C34 C35 1.378(5) . ?
C34 H34 0.9500 . ?
C35 C36 1.385(6) . ?
C35 H35 0.9500 . ?
C36 C37 1.403(5) . ?
C36 H36 0.9500 . ?
C37 C38 1.481(5) . ?
C39 C40 1.397(5) . ?
C39 C44 1.415(5) . ?
C40 C41 1.397(5) . ?
C40 C48 1.534(5) . ?
C41 C42 1.372(6) . ?
C41 H41 0.9500 . ?
C42 C43 1.384(6) . ?
C42 H42 0.9500 . ?
C43 C44 1.398(5) . ?
C43 H43 0.9500 . ?
C44 C45 1.514(5) . ?
C45 C46 1.533(6) . ?
C45 C47 1.538(7) . ?
C45 H45 1.0000 . ?
C46 H46A 0.9800 . ?
C46 H46B 0.9800 . ?
C46 H46C 0.9800 . ?
C47 H47A 0.9800 . ?
C47 H47B 0.9800 . ?
C47 H47C 0.9800 . ?
C48 C49 1.513(5) . ?
C48 C50 1.518(6) . ?
C48 H48 1.0000 . ?
C49 H49A 0.9800 . ?
C49 H49B 0.9800 . ?
C49 H49C 0.9800 . ?
C50 H50A 0.9800 . ?
C50 H50B 0.9800 . ?
C50 H50C 0.9800 . ?
C51 C56 1.402(6) . ?
C51 C52 1.409(5) . ?
C52 C53 1.381(5) . ?
C52 C60 1.525(6) . ?
C53 C54 1.393(7) . ?
C53 H53 0.9500 . ?
C54 C55 1.370(7) . ?
C54 H54 0.9500 . ?
C55 C56 1.392(6) . ?
C55 H55 0.9500 . ?
C56 C57 1.528(6) . ?
C57 C59 1.533(6) . ?
C57 C58 1.545(7) . ?
C57 H57 1.0000 . ?
C58 H58A 0.9800 . ?
C58 H58B 0.9800 . ?
C58 H58C 0.9800 . ?
C59 H59A 0.9800 . ?
C59 H59B 0.9800 . ?
C59 H59C 0.9800 . ?
C60 C62 1.535(6) . ?
C60 C61 1.538(5) . ?
C60 H60 1.0000 . ?
C61 H61A 0.9800 . ?
C61 H61B 0.9800 . ?
C61 H61C 0.9800 . ?
C62 H62A 0.9800 . ?
C62 H62B 0.9800 . ?
C62 H62C 0.9800 . ?
C63 C64 1.463(9) . ?
C63 H63A 0.9800 . ?
C63 H63B 0.9800 . ?
C63 H63C 0.9800 . ?
C64 C65 1.519(8) . ?
C64 H64A 0.9900 . ?
C64 H64B 0.9900 . ?
C65 C66 1.499(8) . ?
C65 H65A 0.9900 . ?
C65 H65B 0.9900 . ?
C66 C67 1.487(8) . ?
C66 H66A 0.9900 . ?
C66 H66B 0.9900 . ?
C67 C68 1.520(9) . ?
C67 H67A 0.9900 . ?
C67 H67B 0.9900 . ?
C68 H68A 0.9800 . ?
C68 H68B 0.9800 . ?
C68 H68C 0.9800 . ?
C69 C70 1.506(8) . ?
C69 H69A 0.9800 . ?
C69 H69B 0.9800 . ?
C69 H69C 0.9800 . ?
C70 C71 1.487(8) . ?
C70 H70A 0.9900 . ?
C70 H70B 0.9900 . ?
C71 C72 1.487(8) . ?
C71 H71A 0.9900 . ?
C71 H71B 0.9900 . ?
C72 C73 1.488(9) . ?
C72 H72A 0.9900 . ?
C72 H72B 0.9900 . ?
C73 C74 1.500(10) . ?
C73 H73A 0.9900 . ?
C73 H73B 0.9900 . ?
C74 H74A 0.9800 . ?
C74 H74B 0.9800 . ?
C74 H74C 0.9800 . ?
C75 C76 1.511(10) . ?
C75 H75A 0.9800 . ?
C75 H75B 0.9800 . ?
C75 H75C 0.9800 . ?
C76 C77 1.505(10) . ?
C76 H76A 0.9900 . ?
C76 H76B 0.9900 . ?
C77 C77 1.511(10) 2_755 ?
C77 H77A 0.9900 . ?
C77 H77B 0.9900 . ?
C78 C79 1.498(10) . ?
C78 H78A 0.9800 . ?
C78 H78B 0.9800 . ?
C78 H78C 0.9800 . ?
C79 C80 1.475(10) . ?
C79 H79A 0.9900 . ?
C79 H79B 0.9900 . ?
C80 C80 1.520(10) 2_755 ?
C80 H80A 0.9900 . ?
C80 H80B 0.9900 . ?
